data_7215605
loop_
_publ_author_name
'Wang, Sujing'
'Xiong, Shunshun'
'Song, Lexin'
'Wang, Zhiyong'

_publ_section_title
;
 Influence of co-ligands and solvents on the packing and photoluminescence
 of three related MnII metal--organic frameworks
;
_journal_coden_ASTM CRECF4
_journal_issue 5
_journal_name_full CrystEngComm
_journal_page_first 896
_journal_page_last 901
_journal_paper_doi 10.1039/b817418k
_journal_volume 11
_journal_year 2009
_chemical_formula_sum 'C12 H8 Mn N0 O5 S4'
_chemical_formula_weight 415.36
_space_group_IT_number 14
_symmetry_cell_setting monoclinic
_symmetry_space_group_name_Hall '-P 2yn'
_symmetry_space_group_name_H-M 'P 1 21/n 1'
_atom_sites_solution_hydrogens geom
_atom_sites_solution_primary direct
_atom_sites_solution_secondary difmap
_audit_creation_method SHELXL-97
_cell_angle_alpha 90.00
_cell_angle_beta 99.20(3)
_cell_angle_gamma 90.00
_cell_formula_units_Z 4
_cell_length_a 7.4040(15)
_cell_length_b 26.670(5)
_cell_length_c 8.2180(16)
_cell_measurement_temperature 293(2)
_cell_volume 1601.9(6)
_computing_cell_refinement 'CrysAlis RED'
_computing_data_collection 'CrysAlis CCD'
_computing_data_reduction 'CrysAlis RED'
_computing_structure_refinement 'SHELXL-97 (Sheldrick, 1997)'
_diffrn_ambient_temperature 293(2)
_diffrn_measured_fraction_theta_full 0.966
_diffrn_measured_fraction_theta_max 0.966
_diffrn_measurement_device_type 'Gemini S Ultra'
_diffrn_radiation_monochromator mirror
_diffrn_radiation_source 'Ultra (Cu) X-ray Source'
_diffrn_radiation_type CuK\a
_diffrn_radiation_wavelength 1.54180
_diffrn_reflns_av_R_equivalents 0.0221
_diffrn_reflns_av_sigmaI/netI 0.0245
_diffrn_reflns_limit_h_max 7
_diffrn_reflns_limit_h_min -8
_diffrn_reflns_limit_k_max 30
_diffrn_reflns_limit_k_min -30
_diffrn_reflns_limit_l_max 7
_diffrn_reflns_limit_l_min -9
_diffrn_reflns_number 7056
_diffrn_reflns_theta_full 62.72
_diffrn_reflns_theta_max 62.72
_diffrn_reflns_theta_min 3.31
_exptl_absorpt_coefficient_mu 11.757
_exptl_absorpt_correction_T_max 0.3860
_exptl_absorpt_correction_T_min 0.1264
_exptl_absorpt_correction_type multi-scan
_exptl_absorpt_process_details
;
CrysAlis RED, Oxford Diffraction Ltd.,
Version 1.171.32.15 (release 10-01-2008 CrysAlis171 .NET)
Empirical absorption correction using spherical harmonics,
implemented in SCALE3 ABSPACK scaling algorithm.
;
_exptl_crystal_colour yellow
_exptl_crystal_density_diffrn 1.722
_exptl_crystal_density_method 'not measured'
_exptl_crystal_description block
_exptl_crystal_F_000 836
_exptl_crystal_size_max 0.30
_exptl_crystal_size_mid 0.10
_exptl_crystal_size_min 0.10
_refine_diff_density_max 0.355
_refine_diff_density_min -0.391
_refine_diff_density_rms 0.076
_refine_ls_extinction_coef 0.00057(11)
_refine_ls_extinction_expression Fc^*^=kFc[1+0.001xFc^2^\l^3^/sin(2\q)]^-1/4^
_refine_ls_extinction_method SHELXL
_refine_ls_goodness_of_fit_ref 1.001
_refine_ls_hydrogen_treatment mixed
_refine_ls_matrix_type full
_refine_ls_number_parameters 211
_refine_ls_number_reflns 2486
_refine_ls_number_restraints 0
_refine_ls_restrained_S_all 1.001
_refine_ls_R_factor_all 0.0346
_refine_ls_R_factor_gt 0.0284
_refine_ls_shift/su_max 0.001
_refine_ls_shift/su_mean 0.000
_refine_ls_structure_factor_coef Fsqd
_refine_ls_weighting_details 'calc w=1/[\s^2^(Fo^2^)+(0.0503P)^2^+0.0000P] where P=(Fo^2^+2Fc^2^)/3'
_refine_ls_weighting_scheme calc
_refine_ls_wR_factor_gt 0.0720
_refine_ls_wR_factor_ref 0.0739
_reflns_number_gt 2084
_reflns_number_total 2486
_reflns_threshold_expression >2sigma(I)
_cod_duplicate_entry 7200538
_cod_data_source_file b817418k.txt
_cod_data_source_block 1a
_cod_depositor_comments
;
 Updated bibliographic information.

 Antanas Vaitkus,
 2019-09-18

 Marked entry as a duplicate of entry 7200538.

 Antanas Vaitkus,
 2019-09-18
;
_cod_original_sg_symbol_H-M P2(1)/n
_cod_database_code 7215605

loop_
_symmetry_equiv_pos_as_xyz
'x, y, z'
'-x+1/2, y+1/2, -z+1/2'
'-x, -y, -z'
'x-1/2, -y-1/2, z-1/2'

loop_
_atom_site_label
_atom_site_type_symbol
_atom_site_fract_x
_atom_site_fract_y
_atom_site_fract_z
_atom_site_U_iso_or_equiv
_atom_site_adp_type
_atom_site_occupancy
_atom_site_symmetry_multiplicity
_atom_site_calc_flag
_atom_site_refinement_flags
Mn2 Mn 0.5000 0.5000 0.5000 0.01897(15) Uani 1 2 d S
Mn1 Mn 0.0000 0.5000 0.5000 0.01981(15) Uani 1 2 d S
S4 S 0.15378(8) 0.50404(2) 0.16059(7) 0.03242(18) Uani 1 1 d .
S3 S 0.60750(10) 0.24237(3) 0.71493(13) 0.0636(3) Uani 1 1 d .
S2 S 0.11336(9) 0.17900(2) 0.79647(9) 0.0412(2) Uani 1 1 d .
S1 S 0.12800(9) 0.32443(2) 0.72155(9) 0.0420(2) Uani 1 1 d .
O5 O 0.2248(2) 0.49862(6) 0.34541(18) 0.0263(4) Uani 1 1 d .
O4 O 0.0773(2) 0.06984(6) 0.8859(2) 0.0341(4) Uani 1 1 d .
O3 O 0.3464(2) 0.04632(6) 0.82008(18) 0.0281(4) Uani 1 1 d .
O2 O 0.3917(2) 0.44913(6) 0.66044(19) 0.0280(4) Uani 1 1 d .
O1 O 0.0918(2) 0.43276(6) 0.6344(2) 0.0321(4) Uani 1 1 d .
H12C H 0.2810 0.4738 -0.0542 0.089 Uiso 1 1 calc R
H12B H 0.4284 0.4762 0.1054 0.089 Uiso 1 1 calc R
H12A H 0.2846 0.4326 0.0822 0.089 Uiso 1 1 calc R
H11C H 0.3466 0.5701 0.1454 0.073 Uiso 1 1 calc R
H11B H 0.1977 0.5682 -0.0132 0.073 Uiso 1 1 calc R
H11A H 0.1481 0.5897 0.1516 0.073 Uiso 1 1 calc R
H8 H 0.541(4) 0.1274(11) 0.775(3) 0.041(8) Uiso 1 1 d .
H3 H 0.559(4) 0.3596(13) 0.660(4) 0.056(9) Uiso 1 1 d .
C12 C 0.3042(5) 0.46745(14) 0.0622(3) 0.0594(9) Uani 1 1 d .
C11 C 0.2191(4) 0.56501(12) 0.1047(3) 0.0488(7) Uani 1 1 d .
C10 C 0.2278(3) 0.07860(8) 0.8394(3) 0.0241(5) Uani 1 1 d .
C9 C 0.2731(3) 0.13109(8) 0.8028(3) 0.0287(5) Uani 1 1 d .
C8 C 0.4393(4) 0.14775(9) 0.7774(4) 0.0381(6) Uani 1 1 d .
C7 C 0.4405(4) 0.20001(9) 0.7520(4) 0.0405(7) Uani 1 1 d .
C6 C 0.2731(4) 0.22243(9) 0.7578(3) 0.0356(6) Uani 1 1 d .
C5 C 0.2788(4) 0.27513(9) 0.7330(3) 0.0353(6) Uani 1 1 d .
C4 C 0.4511(4) 0.29113(10) 0.7090(4) 0.0404(7) Uani 1 1 d .
C3 C 0.4611(4) 0.34307(9) 0.6832(3) 0.0372(6) Uani 1 1 d .
C2 C 0.2987(3) 0.36601(8) 0.6873(3) 0.0293(5) Uani 1 1 d .
C1 C 0.2573(3) 0.42002(8) 0.6579(3) 0.0237(5) Uani 1 1 d .

loop_
_atom_site_aniso_label
_atom_site_aniso_U_11
_atom_site_aniso_U_22
_atom_site_aniso_U_33
_atom_site_aniso_U_23
_atom_site_aniso_U_13
_atom_site_aniso_U_12
Mn2 0.0214(3) 0.0127(3) 0.0230(3) 0.00014(18) 0.0041(2) -0.00051(19)
Mn1 0.0241(3) 0.0124(3) 0.0239(3) 0.00014(18) 0.0068(2) -0.00083(19)
S4 0.0292(4) 0.0482(4) 0.0194(3) 0.0011(2) 0.0023(2) -0.0055(3)
S3 0.0430(5) 0.0184(3) 0.1377(8) 0.0164(4) 0.0395(5) 0.0053(3)
S2 0.0396(4) 0.0153(3) 0.0730(5) 0.0107(3) 0.0227(3) 0.0033(3)
S1 0.0381(4) 0.0148(3) 0.0766(5) 0.0107(3) 0.0201(3) 0.0033(3)
O5 0.0233(9) 0.0393(10) 0.0164(8) 0.0021(6) 0.0035(6) -0.0005(7)
O4 0.0384(10) 0.0186(8) 0.0482(10) 0.0077(7) 0.0160(8) 0.0012(7)
O3 0.0377(10) 0.0147(8) 0.0328(9) 0.0045(6) 0.0092(7) 0.0078(7)
O2 0.0353(9) 0.0156(8) 0.0342(9) 0.0051(6) 0.0087(7) -0.0029(7)
O1 0.0333(10) 0.0176(8) 0.0457(10) 0.0075(7) 0.0069(8) 0.0015(7)
C12 0.068(2) 0.078(2) 0.0342(15) -0.0131(16) 0.0156(15) 0.0059(19)
C11 0.0543(19) 0.0544(18) 0.0368(14) 0.0153(13) 0.0041(13) -0.0024(15)
C10 0.0350(14) 0.0151(11) 0.0214(11) 0.0030(9) 0.0022(10) -0.0015(10)
C9 0.0377(14) 0.0148(11) 0.0353(13) 0.0039(9) 0.0114(11) 0.0034(10)
C8 0.0406(16) 0.0156(12) 0.0612(18) 0.0060(11) 0.0172(13) 0.0043(12)
C7 0.0388(16) 0.0175(12) 0.0684(18) 0.0078(12) 0.0180(13) 0.0019(11)
C6 0.0403(15) 0.0161(12) 0.0540(16) 0.0077(10) 0.0182(12) 0.0032(11)
C5 0.0388(15) 0.0156(12) 0.0545(16) 0.0083(11) 0.0164(13) 0.0043(11)
C4 0.0376(16) 0.0187(13) 0.0685(18) 0.0073(12) 0.0194(13) 0.0038(11)
C3 0.0386(16) 0.0174(13) 0.0583(17) 0.0064(11) 0.0163(13) 0.0007(12)
C2 0.0360(15) 0.0158(11) 0.0375(13) 0.0046(10) 0.0101(11) 0.0003(10)
C1 0.0372(15) 0.0148(11) 0.0202(11) 0.0030(8) 0.0080(10) 0.0008(11)

loop_
_atom_type_symbol
_atom_type_description
_atom_type_scat_dispersion_real
_atom_type_scat_dispersion_imag
_atom_type_scat_source
C C 0.0181 0.0091 'International Tables Vol C Tables 4.2.6.8 and 6.1.1.4'
H H 0.0000 0.0000 'International Tables Vol C Tables 4.2.6.8 and 6.1.1.4'
N N 0.0311 0.0180 'International Tables Vol C Tables 4.2.6.8 and 6.1.1.4'
O O 0.0492 0.0322 'International Tables Vol C Tables 4.2.6.8 and 6.1.1.4'
S S 0.3331 0.5567 'International Tables Vol C Tables 4.2.6.8 and 6.1.1.4'
Mn Mn -0.5299 2.8052 'International Tables Vol C Tables 4.2.6.8 and 6.1.1.4'

loop_
_geom_angle_atom_site_label_1
_geom_angle_atom_site_label_2
_geom_angle_atom_site_label_3
_geom_angle
_geom_angle_site_symmetry_1
_geom_angle_site_symmetry_3
Mn2 O5 Mn1 111.74(6) . .
S4 O5 Mn2 134.67(9) . .
S4 O5 Mn1 112.97(9) . .
O5 S4 C12 105.03(13) . .
O5 S4 C11 106.14(11) . .
O5 Mn2 O5 180 . 3_666
O5 Mn1 O5 180 . 3_566
O4 Mn2 O5 91.13(6) 4_665 .
O4 Mn2 O5 91.13(6) 2_556 3_666
O4 Mn2 O5 88.87(6) 4_665 3_666
O4 Mn2 O5 88.87(6) 2_556 .
O4 Mn2 O4 180 2_556 4_665
O4 C10 O3 125.6(2) . .
O4 C10 C9 118.6(2) . .
O3 Mn1 O5 92.32(6) 4_565 3_566
O3 Mn1 O5 92.32(6) 2_556 .
O3 Mn1 O5 87.68(6) 4_565 .
O3 Mn1 O5 87.68(6) 2_556 3_566
O3 Mn1 O3 180.00(7) 2_556 4_565
O3 Mn1 O1 92.14(6) 4_565 3_566
O3 Mn1 O1 92.14(6) 2_556 .
O3 Mn1 O1 87.86(6) 4_565 .
O3 Mn1 O1 87.86(6) 2_556 3_566
O3 C10 C9 115.8(2) . .
O2 Mn2 O5 93.32(6) 3_666 .
O2 Mn2 O5 93.32(6) . 3_666
O2 Mn2 O5 86.68(6) 3_666 3_666
O2 Mn2 O5 86.68(6) . .
O2 Mn2 O4 97.22(6) 3_666 4_665
O2 Mn2 O4 97.22(6) . 2_556
O2 Mn2 O4 82.78(6) 3_666 2_556
O2 Mn2 O4 82.78(6) . 4_665
O2 Mn2 O2 180.00(6) 3_666 .
O2 C1 C2 117.0(2) . .
O1 Mn1 O5 94.28(6) 3_566 3_566
O1 Mn1 O5 94.28(6) . .
O1 Mn1 O5 85.72(6) 3_566 .
O1 Mn1 O5 85.72(6) . 3_566
O1 Mn1 O1 180.00(5) 3_566 .
O1 C1 O2 125.7(2) . .
O1 C1 C2 117.3(2) . .
C12 S4 C11 99.75(16) . .
C10 O4 Mn2 126.21(14) . 2_546
C10 O3 Mn1 128.32(14) . 2_546
C10 C9 S2 121.72(19) . .
C9 C8 C7 112.0(2) . .
C8 C9 S2 112.64(18) . .
C8 C9 C10 125.6(2) . .
C8 C7 S3 133.7(2) . .
C7 C6 S2 111.18(18) . .
C7 C6 C5 112.0(2) . .
C6 S2 C9 90.91(12) . .
C6 C7 S3 113.06(18) . .
C6 C7 C8 113.3(2) . .
C6 C5 S1 136.9(2) . .
C5 S1 C2 90.81(12) . .
C5 C6 S2 136.8(2) . .
C5 C4 S3 112.92(18) . .
C5 C4 C3 113.3(2) . .
C4 S3 C7 90.11(13) . .
C4 C5 S1 111.15(18) . .
C4 C5 C6 111.9(2) . .
C3 C4 S3 133.7(2) . .
C3 C2 S1 112.78(18) . .
C3 C2 C1 126.5(2) . .
C2 C3 C4 111.9(2) . .
C1 O2 Mn2 139.02(14) . .
C1 O1 Mn1 121.53(14) . .
C1 C2 S1 120.60(18) . .

loop_
_geom_bond_atom_site_label_1
_geom_bond_atom_site_label_2
_geom_bond_distance
_geom_bond_site_symmetry_2
Mn2 O5 2.2222(17) 3_666
Mn2 O5 2.2222(17) .
Mn2 O4 2.2018(16) 4_665
Mn2 O4 2.2018(16) 2_556
Mn2 O2 2.1355(15) 3_666
Mn2 O2 2.1355(15) .
Mn1 O5 2.2500(16) 3_566
Mn1 O5 2.2500(16) .
Mn1 O3 2.1138(15) 4_565
Mn1 O3 2.1138(15) 2_556
Mn1 O1 2.1582(16) 3_566
Mn1 O1 2.1582(16) .
S4 O5 1.5326(16) .
S4 C12 1.770(3) .
S4 C11 1.778(3) .
S3 C7 1.737(3) .
S3 C4 1.737(3) .
S2 C9 1.736(2) .
S2 C6 1.721(3) .
S1 C5 1.718(2) .
S1 C2 1.738(2) .
O4 Mn2 2.2018(16) 2_546
O4 C10 1.256(3) .
O3 Mn1 2.1138(15) 2_546
O3 C10 1.258(3) .
O2 C1 1.259(3) .
O1 C1 1.257(3) .
C9 C10 1.482(3) .
C8 C9 1.355(4) .
C7 C8 1.410(4) .
C7 C6 1.384(4) .
C6 C5 1.422(3) .
C4 C5 1.389(4) .
C4 C3 1.405(4) .
C2 C3 1.354(4) .
C2 C1 1.484(3) .
